data_1559992
loop_
_publ_author_name
'Maisuls, Iv\'an'
'Wang, Cui'
'Gutierrez Suburu, Matias E.'
'Wilde, Sebastian'
'Daniliuc, Constantin-Gabriel'
'Br\"unink, Dana'
'Doltsinis, Nikos L.'
'Ostendorp, Stefan'
'Wilde, Gerhard'
'K\"osters, Jutta'
'Resch-Genger, Ute'
'Strassert, Cristian A.'

_publ_section_title
;
 Ligand-controlled and nanoconfinement-boosted luminescence employing
 Pt(ii) and Pd(ii) complexes: from color-tunable aggregation-enhanced dual
 emitters towards self-referenced oxygen reporters
;
_journal_issue 9
_journal_name_full 'Chemical Science'
_journal_page_first 3270
_journal_page_last 3281
_journal_paper_doi 10.1039/D0SC06126C
_journal_volume 12
_journal_year 2021
_chemical_formula_sum 'C29 H21 N3 O Pt'
_chemical_formula_weight 622.58
_space_group_IT_number 14
_space_group_name_Hall '-P 2yn'
_space_group_name_H-M_alt 'P 1 21/n 1'
_symmetry_cell_setting monoclinic
_symmetry_space_group_name_H-M 'P 1 21/n 1'
_atom_sites_solution_hydrogens geom
_atom_sites_solution_primary direct
_atom_sites_solution_secondary difmap
_audit_creation_method SHELXL-97
_audit_update_record
;
2020-08-19 deposited with the CCDC.	2021-01-06 downloaded from the CCDC.
;
_cell_angle_alpha 90.00
_cell_angle_beta 101.6580(1)
_cell_angle_gamma 90.00
_cell_formula_units_Z 4
_cell_length_a 10.3090(2)
_cell_length_b 13.9097(2)
_cell_length_c 15.4326(3)
_cell_measurement_reflns_used 4784
_cell_measurement_temperature 173(2)
_cell_measurement_theta_max 28.28
_cell_measurement_theta_min 4.08
_cell_volume 2167.31(7)
_computing_cell_refinement 'Collect (Nonius B.V., 1998)'
_computing_data_collection 'Collect (Nonius B.V., 1998)'
_computing_data_reduction 'Denzo-SMN (Otwinowski & Minor, 1997)'
_computing_molecular_graphics 'XP-SHELXL-2013 (Sheldrick, 2013)'
_computing_publication_material 'SHELXL-2013 (Sheldrick, 2013)'
_computing_structure_refinement 'SHELXL-2013 (Sheldrick, 2013)'
_computing_structure_solution 'SHELXL-2013 (Sheldrick, 2013)'
_diffrn_ambient_temperature 173(2)
_diffrn_measured_fraction_theta_full 0.988
_diffrn_measured_fraction_theta_max 0.988
_diffrn_measurement_device_type 'Nonius KappaCCD APEXII'
_diffrn_measurement_method '\w and \f scans'
_diffrn_radiation_monochromator 'Montel mirror'
_diffrn_radiation_source 'rotating anode Nonius FR591'
_diffrn_radiation_type MoK\a
_diffrn_radiation_wavelength 0.71073
_diffrn_reflns_av_R_equivalents 0.039
_diffrn_reflns_av_sigmaI/netI 0.0343
_diffrn_reflns_limit_h_max 12
_diffrn_reflns_limit_h_min -12
_diffrn_reflns_limit_k_max 16
_diffrn_reflns_limit_k_min -16
_diffrn_reflns_limit_l_max 18
_diffrn_reflns_limit_l_min -18
_diffrn_reflns_number 13921
_diffrn_reflns_theta_full 25.00
_diffrn_reflns_theta_max 25.00
_diffrn_reflns_theta_min 4.14
_exptl_absorpt_coefficient_mu 6.504
_exptl_absorpt_correction_T_max 0.8288
_exptl_absorpt_correction_T_min 0.4226
_exptl_absorpt_correction_type multi-scan
_exptl_absorpt_process_details 'Denzo (Otwinowski, Borek, Majewski & Minor, 2003)'
_exptl_crystal_colour yellow
_exptl_crystal_density_diffrn 1.908
_exptl_crystal_density_method 'not measured'
_exptl_crystal_description plate
_exptl_crystal_F_000 1208
_exptl_crystal_size_max 0.16
_exptl_crystal_size_mid 0.09
_exptl_crystal_size_min 0.03
_refine_diff_density_max 1.811
_refine_diff_density_min -0.869
_refine_diff_density_rms 0.123
_refine_ls_extinction_method none
_refine_ls_goodness_of_fit_ref 1.071
_refine_ls_hydrogen_treatment constr
_refine_ls_matrix_type full
_refine_ls_number_parameters 308
_refine_ls_number_reflns 3775
_refine_ls_number_restraints 0
_refine_ls_restrained_S_all 1.071
_refine_ls_R_factor_all 0.0332
_refine_ls_R_factor_gt 0.0297
_refine_ls_shift/su_max 0.000
_refine_ls_shift/su_mean 0.000
_refine_ls_structure_factor_coef Fsqd
_refine_ls_weighting_details 'calc w=1/[\s^2^(Fo^2^)+(0.0314P)^2^+8.7633P] where P=(Fo^2^+2Fc^2^)/3'
_refine_ls_weighting_scheme calc
_refine_ls_wR_factor_gt 0.0724
_refine_ls_wR_factor_ref 0.0751
_reflns_number_gt 3461
_reflns_number_total 3775
_reflns_threshold_expression >2sigma(I)
_cod_data_source_file d0sc06126c2.cif
_cod_data_source_block dan9172
_cod_depositor_comments 'Adding full bibliography for 1559992--1559996.cif.'
_cod_original_sg_symbol_H-M P21/n
_cod_database_code 1559992

loop_
_symmetry_equiv_pos_as_xyz
'x, y, z'
'-x+1/2, y+1/2, -z+1/2'
'-x, -y, -z'
'x-1/2, -y-1/2, z-1/2'

loop_
_atom_site_label
_atom_site_type_symbol
_atom_site_fract_x
_atom_site_fract_y
_atom_site_fract_z
_atom_site_U_iso_or_equiv
_atom_site_adp_type
_atom_site_occupancy
_atom_site_symmetry_multiplicity
_atom_site_calc_flag
_atom_site_refinement_flags
_atom_site_disorder_assembly
_atom_site_disorder_group
Pt1 Pt 0.385034(18) 0.164182(13) 0.022144(12) 0.02148(9) Uani 1 1 d . . .
C1 C 0.4308(5) 0.2592(4) -0.0643(4) 0.0254(11) Uani 1 1 d . . .
C2 C 0.4578(6) 0.3576(4) -0.0585(4) 0.0321(13) Uani 1 1 d . . .
H2 H 0.4477 0.3914 -0.0068 0.038 Uiso 1 1 calc R . .
C3 C 0.4989(6) 0.4076(4) -0.1259(4) 0.0370(14) Uani 1 1 d . . .
H3 H 0.5164 0.4745 -0.1194 0.044 Uiso 1 1 calc R . .
C4 C 0.5146(6) 0.3617(5) -0.2015(4) 0.0402(15) Uani 1 1 d . . .
H4 H 0.5481 0.3957 -0.2457 0.048 Uiso 1 1 calc R . .
C5 C 0.4815(6) 0.2659(4) -0.2135(4) 0.0347(13) Uani 1 1 d . . .
H5 H 0.4885 0.2342 -0.2669 0.042 Uiso 1 1 calc R . .
C6 C 0.4376(5) 0.2158(4) -0.1463(4) 0.0269(11) Uani 1 1 d . . .
C7 C 0.3925(5) 0.1152(4) -0.1591(3) 0.0261(11) Uani 1 1 d . . .
N8 N 0.3465(4) 0.0786(3) -0.0877(3) 0.0215(9) Uani 1 1 d . . .
C9 C 0.3843(5) 0.0622(4) -0.2353(4) 0.0312(12) Uani 1 1 d . . .
H9 H 0.4160 0.0877 -0.2842 0.037 Uiso 1 1 calc R . .
C10 C 0.3289(5) -0.0295(4) -0.2397(4) 0.0307(12) Uani 1 1 d . . .
H10 H 0.3217 -0.0666 -0.2921 0.037 Uiso 1 1 calc R . .
C11 C 0.2847(5) -0.0661(4) -0.1684(3) 0.0256(11) Uani 1 1 d . . .
H11 H 0.2464 -0.1285 -0.1715 0.031 Uiso 1 1 calc R . .
C12 C 0.2960(5) -0.0114(4) -0.0912(3) 0.0238(11) Uani 1 1 d . . .
N13 N 0.2503(4) -0.0503(3) -0.0183(3) 0.0259(10) Uani 1 1 d . . .
C14 C 0.2747(5) -0.0251(4) 0.0721(4) 0.0253(11) Uani 1 1 d . . .
N15 N 0.3293(4) 0.0602(3) 0.1009(3) 0.0234(9) Uani 1 1 d . . .
C16 C 0.2380(6) -0.0899(4) 0.1329(4) 0.0321(12) Uani 1 1 d . . .
H16 H 0.2019 -0.1509 0.1135 0.038 Uiso 1 1 calc R . .
C17 C 0.2546(6) -0.0645(4) 0.2201(4) 0.0341(13) Uani 1 1 d . . .
H17 H 0.2290 -0.1078 0.2612 0.041 Uiso 1 1 calc R . .
C18 C 0.3084(6) 0.0238(4) 0.2488(4) 0.0353(13) Uani 1 1 d . . .
H18 H 0.3178 0.0422 0.3090 0.042 Uiso 1 1 calc R . .
C19 C 0.3476(5) 0.0839(4) 0.1896(4) 0.0265(11) Uani 1 1 d . . .
C20 C 0.4130(5) 0.1774(4) 0.2109(4) 0.0236(11) Uani 1 1 d . . .
C21 C 0.4426(5) 0.2307(4) 0.1396(3) 0.0247(11) Uani 1 1 d . . .
C22 C 0.5188(5) 0.3136(4) 0.1626(4) 0.0272(11) Uani 1 1 d . . .
H22 H 0.5421 0.3513 0.1168 0.033 Uiso 1 1 calc R . .
C23 C 0.5613(6) 0.3427(4) 0.2490(4) 0.0322(13) Uani 1 1 d . . .
H23 H 0.6125 0.3997 0.2614 0.039 Uiso 1 1 calc R . .
C24 C 0.5305(6) 0.2902(4) 0.3175(4) 0.0348(13) Uani 1 1 d . . .
H24 H 0.5601 0.3104 0.3770 0.042 Uiso 1 1 calc R . .
C25 C 0.4553(6) 0.2068(4) 0.2983(4) 0.0308(12) Uani 1 1 d . . .
H25 H 0.4328 0.1698 0.3449 0.037 Uiso 1 1 calc R . .
C31 C 0.1728(5) -0.1389(4) -0.0374(4) 0.0266(11) Uani 1 1 d . . .
C32 C 0.0366(5) -0.1355(4) -0.0512(4) 0.0266(11) Uani 1 1 d . . .
H32 H -0.0077 -0.0752 -0.0571 0.032 Uiso 1 1 calc R . .
C33 C -0.0358(5) -0.2202(4) -0.0563(3) 0.0255(11) Uani 1 1 d . . .
H33 H -0.1296 -0.2182 -0.0651 0.031 Uiso 1 1 calc R . .
C34 C 0.0298(5) -0.3077(4) -0.0485(4) 0.0267(11) Uani 1 1 d . . .
C35 C 0.1669(6) -0.3108(4) -0.0386(4) 0.0317(13) Uani 1 1 d . . .
H35 H 0.2111 -0.3709 -0.0363 0.038 Uiso 1 1 calc R . .
C36 C 0.2388(5) -0.2259(4) -0.0321(4) 0.0294(12) Uani 1 1 d . . .
H36 H 0.3326 -0.2276 -0.0240 0.035 Uiso 1 1 calc R . .
C37 C -0.1621(6) -0.3973(5) -0.0325(4) 0.0401(15) Uani 1 1 d . . .
H37A H -0.1632 -0.3637 0.0231 0.060 Uiso 1 1 calc R . .
H37B H -0.1903 -0.4641 -0.0279 0.060 Uiso 1 1 calc R . .
H37C H -0.2228 -0.3652 -0.0810 0.060 Uiso 1 1 calc R . .
O1 O -0.0307(4) -0.3957(3) -0.0497(3) 0.0382(10) Uani 1 1 d . . .

loop_
_atom_site_aniso_label
_atom_site_aniso_U_11
_atom_site_aniso_U_22
_atom_site_aniso_U_33
_atom_site_aniso_U_23
_atom_site_aniso_U_13
_atom_site_aniso_U_12
Pt1 0.02174(12) 0.01920(12) 0.02349(13) 0.00053(8) 0.00453(8) -0.00015(7)
C1 0.019(2) 0.020(3) 0.035(3) 0.002(2) 0.003(2) 0.000(2)
C2 0.033(3) 0.027(3) 0.036(3) 0.004(3) 0.005(2) 0.001(2)
C3 0.042(3) 0.024(3) 0.041(3) 0.009(3) 0.000(3) -0.008(3)
C4 0.041(3) 0.038(3) 0.042(4) 0.014(3) 0.008(3) -0.014(3)
C5 0.038(3) 0.038(3) 0.028(3) 0.004(3) 0.007(2) -0.002(3)
C6 0.028(3) 0.026(3) 0.025(3) 0.003(2) 0.001(2) 0.000(2)
C7 0.024(3) 0.030(3) 0.025(3) 0.003(2) 0.008(2) 0.004(2)
N8 0.019(2) 0.021(2) 0.024(2) -0.0010(18) 0.0019(17) 0.0011(17)
C9 0.028(3) 0.034(3) 0.033(3) 0.003(3) 0.009(2) 0.004(2)
C10 0.030(3) 0.030(3) 0.031(3) -0.005(2) 0.005(2) 0.006(2)
C11 0.029(3) 0.021(3) 0.026(3) -0.004(2) 0.001(2) 0.003(2)
C12 0.021(2) 0.023(3) 0.027(3) 0.003(2) 0.004(2) 0.005(2)
N13 0.030(2) 0.019(2) 0.030(2) 0.0001(19) 0.0082(19) -0.0050(18)
C14 0.021(2) 0.024(3) 0.031(3) 0.001(2) 0.003(2) -0.001(2)
N15 0.021(2) 0.024(2) 0.026(2) 0.0013(19) 0.0051(17) -0.0021(18)
C16 0.037(3) 0.026(3) 0.034(3) 0.004(2) 0.010(2) -0.008(2)
C17 0.039(3) 0.031(3) 0.035(3) 0.004(3) 0.015(3) -0.010(3)
C18 0.036(3) 0.039(3) 0.032(3) -0.003(3) 0.010(2) -0.005(3)
C19 0.023(3) 0.027(3) 0.030(3) 0.002(2) 0.008(2) 0.002(2)
C20 0.022(2) 0.024(3) 0.026(3) -0.001(2) 0.008(2) 0.002(2)
C21 0.021(2) 0.024(3) 0.027(3) -0.006(2) 0.000(2) 0.007(2)
C22 0.025(3) 0.026(3) 0.030(3) -0.001(2) 0.005(2) 0.002(2)
C23 0.026(3) 0.032(3) 0.038(3) -0.006(3) 0.006(2) -0.004(2)
C24 0.035(3) 0.037(3) 0.032(3) -0.009(3) 0.004(2) 0.000(3)
C25 0.040(3) 0.026(3) 0.027(3) -0.001(2) 0.008(2) 0.002(2)
C31 0.028(3) 0.023(3) 0.029(3) 0.000(2) 0.008(2) -0.004(2)
C32 0.029(3) 0.024(3) 0.027(3) -0.001(2) 0.007(2) 0.004(2)
C33 0.023(3) 0.029(3) 0.025(3) -0.001(2) 0.006(2) -0.001(2)
C34 0.033(3) 0.021(3) 0.027(3) -0.003(2) 0.006(2) -0.003(2)
C35 0.037(3) 0.018(3) 0.041(3) -0.002(2) 0.009(3) 0.004(2)
C36 0.027(3) 0.025(3) 0.038(3) 0.000(2) 0.011(2) 0.000(2)
C37 0.039(3) 0.034(3) 0.051(4) -0.001(3) 0.019(3) -0.009(3)
O1 0.034(2) 0.023(2) 0.061(3) -0.003(2) 0.0157(19) -0.0062(17)

loop_
_atom_type_symbol
_atom_type_description
_atom_type_scat_dispersion_real
_atom_type_scat_dispersion_imag
_atom_type_scat_source
C C 0.0033 0.0016 'International Tables Vol C Tables 4.2.6.8 and 6.1.1.4'
H H 0.0000 0.0000 'International Tables Vol C Tables 4.2.6.8 and 6.1.1.4'
N N 0.0061 0.0033 'International Tables Vol C Tables 4.2.6.8 and 6.1.1.4'
O O 0.0106 0.0060 'International Tables Vol C Tables 4.2.6.8 and 6.1.1.4'
Pt Pt -1.7033 8.3905 'International Tables Vol C Tables 4.2.6.8 and 6.1.1.4'

loop_
_geom_angle_atom_site_label_1
_geom_angle_atom_site_label_2
_geom_angle_atom_site_label_3
_geom_angle
_geom_angle_site_symmetry_1
_geom_angle_site_symmetry_3
_geom_angle_publ_flag
C1 Pt1 C21 103.3(2) . . ?
C1 Pt1 N8 82.2(2) . . ?
C21 Pt1 N8 170.49(18) . . ?
C1 Pt1 N15 174.81(19) . . ?
C21 Pt1 N15 81.8(2) . . ?
N8 Pt1 N15 92.84(17) . . ?
C2 C1 C6 115.4(5) . . ?
C2 C1 Pt1 132.6(4) . . ?
C6 C1 Pt1 112.1(4) . . ?
C3 C2 C1 122.2(6) . . ?
C3 C2 H2 118.9 . . ?
C1 C2 H2 118.9 . . ?
C4 C3 C2 120.8(6) . . ?
C4 C3 H3 119.6 . . ?
C2 C3 H3 119.6 . . ?
C3 C4 C5 119.7(6) . . ?
C3 C4 H4 120.1 . . ?
C5 C4 H4 120.1 . . ?
C4 C5 C6 119.4(6) . . ?
C4 C5 H5 120.3 . . ?
C6 C5 H5 120.3 . . ?
C5 C6 C1 122.2(5) . . ?
C5 C6 C7 121.0(5) . . ?
C1 C6 C7 116.9(5) . . ?
C9 C7 N8 120.8(5) . . ?
C9 C7 C6 125.9(5) . . ?
N8 C7 C6 113.1(5) . . ?
C12 N8 C7 120.0(4) . . ?
C12 N8 Pt1 125.5(3) . . ?
C7 N8 Pt1 114.0(3) . . ?
C7 C9 C10 119.1(5) . . ?
C7 C9 H9 120.5 . . ?
C10 C9 H9 120.5 . . ?
C11 C10 C9 120.0(5) . . ?
C11 C10 H10 120.0 . . ?
C9 C10 H10 120.0 . . ?
C10 C11 C12 119.8(5) . . ?
C10 C11 H11 120.1 . . ?
C12 C11 H11 120.1 . . ?
N8 C12 C11 120.2(5) . . ?
N8 C12 N13 120.6(5) . . ?
C11 C12 N13 119.1(5) . . ?
C14 N13 C12 132.2(4) . . ?
C14 N13 C31 112.9(4) . . ?
C12 N13 C31 114.7(4) . . ?
N15 C14 C16 119.6(5) . . ?
N15 C14 N13 121.6(5) . . ?
C16 C14 N13 118.8(5) . . ?
C14 N15 C19 120.0(5) . . ?
C14 N15 Pt1 125.1(4) . . ?
C19 N15 Pt1 114.9(3) . . ?
C17 C16 C14 119.6(5) . . ?
C17 C16 H16 120.2 . . ?
C14 C16 H16 120.2 . . ?
C16 C17 C18 120.4(5) . . ?
C16 C17 H17 119.8 . . ?
C18 C17 H17 119.8 . . ?
C19 C18 C17 119.1(6) . . ?
C19 C18 H18 120.4 . . ?
C17 C18 H18 120.4 . . ?
C18 C19 N15 121.2(5) . . ?
C18 C19 C20 125.4(5) . . ?
N15 C19 C20 113.4(4) . . ?
C25 C20 C21 121.8(5) . . ?
C25 C20 C19 121.0(5) . . ?
C21 C20 C19 116.9(5) . . ?
C22 C21 C20 115.8(5) . . ?
C22 C21 Pt1 130.8(4) . . ?
C20 C21 Pt1 112.9(4) . . ?
C23 C22 C21 122.6(5) . . ?
C23 C22 H22 118.7 . . ?
C21 C22 H22 118.7 . . ?
C24 C23 C22 120.7(5) . . ?
C24 C23 H23 119.7 . . ?
C22 C23 H23 119.7 . . ?
C23 C24 C25 119.0(5) . . ?
C23 C24 H24 120.5 . . ?
C25 C24 H24 120.5 . . ?
C20 C25 C24 120.1(5) . . ?
C20 C25 H25 119.9 . . ?
C24 C25 H25 119.9 . . ?
C32 C31 C36 120.9(5) . . ?
C32 C31 N13 119.9(5) . . ?
C36 C31 N13 118.8(5) . . ?
C31 C32 C33 119.9(5) . . ?
C31 C32 H32 120.1 . . ?
C33 C32 H32 120.1 . . ?
C34 C33 C32 119.6(5) . . ?
C34 C33 H33 120.2 . . ?
C32 C33 H33 120.2 . . ?
O1 C34 C33 124.8(5) . . ?
O1 C34 C35 115.0(5) . . ?
C33 C34 C35 120.3(5) . . ?
C36 C35 C34 119.9(5) . . ?
C36 C35 H35 120.1 . . ?
C34 C35 H35 120.1 . . ?
C31 C36 C35 119.4(5) . . ?
C31 C36 H36 120.3 . . ?
C35 C36 H36 120.3 . . ?
O1 C37 H37A 109.5 . . ?
O1 C37 H37B 109.5 . . ?
H37A C37 H37B 109.5 . . ?
O1 C37 H37C 109.5 . . ?
H37A C37 H37C 109.5 . . ?
H37B C37 H37C 109.5 . . ?
C34 O1 C37 117.1(4) . . ?

loop_
_geom_bond_atom_site_label_1
_geom_bond_atom_site_label_2
_geom_bond_distance
_geom_bond_site_symmetry_2
_geom_bond_publ_flag
Pt1 C1 2.000(5) . ?
Pt1 C21 2.015(5) . ?
Pt1 N8 2.044(4) . ?
Pt1 N15 2.045(4) . ?
C1 C2 1.396(8) . ?
C1 C6 1.417(8) . ?
C2 C3 1.386(8) . ?
C2 H2 0.9500 . ?
C3 C4 1.369(9) . ?
C3 H3 0.9500 . ?
C4 C5 1.378(9) . ?
C4 H4 0.9500 . ?
C5 C6 1.398(8) . ?
C5 H5 0.9500 . ?
C6 C7 1.475(8) . ?
C7 C9 1.376(8) . ?
C7 N8 1.382(7) . ?
N8 C12 1.353(7) . ?
C9 C10 1.393(8) . ?
C9 H9 0.9500 . ?
C10 C11 1.371(8) . ?
C10 H10 0.9500 . ?
C11 C12 1.398(7) . ?
C11 H11 0.9500 . ?
C12 N13 1.412(7) . ?
N13 C14 1.410(7) . ?
N13 C31 1.467(7) . ?
C14 N15 1.349(7) . ?
C14 C16 1.407(7) . ?
N15 C19 1.384(7) . ?
C16 C17 1.368(8) . ?
C16 H16 0.9500 . ?
C17 C18 1.383(8) . ?
C17 H17 0.9500 . ?
C18 C19 1.358(8) . ?
C18 H18 0.9500 . ?
C19 C20 1.472(7) . ?
C20 C25 1.392(8) . ?
C20 C21 1.409(8) . ?
C21 C22 1.400(8) . ?
C22 C23 1.378(8) . ?
C22 H22 0.9500 . ?
C23 C24 1.374(8) . ?
C23 H23 0.9500 . ?
C24 C25 1.394(8) . ?
C24 H24 0.9500 . ?
C25 H25 0.9500 . ?
C31 C32 1.377(8) . ?
C31 C36 1.383(8) . ?
C32 C33 1.389(8) . ?
C32 H32 0.9500 . ?
C33 C34 1.385(8) . ?
C33 H33 0.9500 . ?
C34 O1 1.372(6) . ?
C34 C35 1.391(8) . ?
C35 C36 1.386(8) . ?
C35 H35 0.9500 . ?
C36 H36 0.9500 . ?
C37 O1 1.432(7) . ?
C37 H37A 0.9800 . ?
C37 H37B 0.9800 . ?
C37 H37C 0.9800 . ?

loop_
_geom_torsion_atom_site_label_1
_geom_torsion_atom_site_label_2
_geom_torsion_atom_site_label_3
_geom_torsion_atom_site_label_4
_geom_torsion
_geom_torsion_site_symmetry_1
_geom_torsion_site_symmetry_2
_geom_torsion_site_symmetry_3
_geom_torsion_site_symmetry_4
_geom_torsion_publ_flag
C21 Pt1 C1 C2 -18.0(6) . . . . ?
N8 Pt1 C1 C2 169.9(5) . . . . ?
N15 Pt1 C1 C2 152.1(18) . . . . ?
C21 Pt1 C1 C6 161.3(4) . . . . ?
N8 Pt1 C1 C6 -10.9(4) . . . . ?
N15 Pt1 C1 C6 -29(2) . . . . ?
C6 C1 C2 C3 -5.0(8) . . . . ?
Pt1 C1 C2 C3 174.2(4) . . . . ?
C1 C2 C3 C4 0.1(9) . . . . ?
C2 C3 C4 C5 4.0(9) . . . . ?
C3 C4 C5 C6 -2.7(9) . . . . ?
C4 C5 C6 C1 -2.6(9) . . . . ?
C4 C5 C6 C7 175.7(5) . . . . ?
C2 C1 C6 C5 6.2(8) . . . . ?
Pt1 C1 C6 C5 -173.1(4) . . . . ?
C2 C1 C6 C7 -172.1(5) . . . . ?
Pt1 C1 C6 C7 8.5(6) . . . . ?
C5 C6 C7 C9 -2.2(8) . . . . ?
C1 C6 C7 C9 176.2(5) . . . . ?
C5 C6 C7 N8 -177.0(5) . . . . ?
C1 C6 C7 N8 1.4(7) . . . . ?
C9 C7 N8 C12 1.8(7) . . . . ?
C6 C7 N8 C12 176.9(4) . . . . ?
C9 C7 N8 Pt1 174.4(4) . . . . ?
C6 C7 N8 Pt1 -10.5(5) . . . . ?
C1 Pt1 N8 C12 -175.8(4) . . . . ?
C21 Pt1 N8 C12 57.9(13) . . . . ?
N15 Pt1 N8 C12 2.6(4) . . . . ?
C1 Pt1 N8 C7 12.1(4) . . . . ?
C21 Pt1 N8 C7 -114.1(11) . . . . ?
N15 Pt1 N8 C7 -169.5(3) . . . . ?
N8 C7 C9 C10 -0.1(8) . . . . ?
C6 C7 C9 C10 -174.5(5) . . . . ?
C7 C9 C10 C11 -0.7(8) . . . . ?
C9 C10 C11 C12 -0.3(8) . . . . ?
C7 N8 C12 C11 -2.8(7) . . . . ?
Pt1 N8 C12 C11 -174.5(4) . . . . ?
C7 N8 C12 N13 179.2(4) . . . . ?
Pt1 N8 C12 N13 7.5(6) . . . . ?
C10 C11 C12 N8 2.1(7) . . . . ?
C10 C11 C12 N13 -179.9(5) . . . . ?
N8 C12 N13 C14 -19.3(8) . . . . ?
C11 C12 N13 C14 162.7(5) . . . . ?
N8 C12 N13 C31 167.5(4) . . . . ?
C11 C12 N13 C31 -10.5(7) . . . . ?
C12 N13 C14 N15 15.4(8) . . . . ?
C31 N13 C14 N15 -171.3(4) . . . . ?
C12 N13 C14 C16 -166.3(5) . . . . ?
C31 N13 C14 C16 7.1(7) . . . . ?
C16 C14 N15 C19 -0.7(7) . . . . ?
N13 C14 N15 C19 177.7(5) . . . . ?
C16 C14 N15 Pt1 -178.6(4) . . . . ?
N13 C14 N15 Pt1 -0.3(7) . . . . ?
C1 Pt1 N15 C14 11(2) . . . . ?
C21 Pt1 N15 C14 -178.4(4) . . . . ?
N8 Pt1 N15 C14 -6.3(4) . . . . ?
C1 Pt1 N15 C19 -166.7(19) . . . . ?
C21 Pt1 N15 C19 3.5(4) . . . . ?
N8 Pt1 N15 C19 175.7(3) . . . . ?
N15 C14 C16 C17 1.8(8) . . . . ?
N13 C14 C16 C17 -176.6(5) . . . . ?
C14 C16 C17 C18 -0.7(9) . . . . ?
C16 C17 C18 C19 -1.7(9) . . . . ?
C17 C18 C19 N15 2.9(8) . . . . ?
C17 C18 C19 C20 -176.4(5) . . . . ?
C14 N15 C19 C18 -1.7(7) . . . . ?
Pt1 N15 C19 C18 176.5(4) . . . . ?
C14 N15 C19 C20 177.7(4) . . . . ?
Pt1 N15 C19 C20 -4.2(5) . . . . ?
C18 C19 C20 C25 8.1(8) . . . . ?
N15 C19 C20 C25 -171.2(5) . . . . ?
C18 C19 C20 C21 -178.2(5) . . . . ?
N15 C19 C20 C21 2.4(7) . . . . ?
C25 C20 C21 C22 1.0(7) . . . . ?
C19 C20 C21 C22 -172.6(4) . . . . ?
C25 C20 C21 Pt1 174.1(4) . . . . ?
C19 C20 C21 Pt1 0.5(6) . . . . ?
C1 Pt1 C21 C22 -11.3(5) . . . . ?
N8 Pt1 C21 C22 113.5(11) . . . . ?
N15 Pt1 C21 C22 169.6(5) . . . . ?
C1 Pt1 C21 C20 177.0(4) . . . . ?
N8 Pt1 C21 C20 -58.2(13) . . . . ?
N15 Pt1 C21 C20 -2.1(4) . . . . ?
C20 C21 C22 C23 -0.8(8) . . . . ?
Pt1 C21 C22 C23 -172.3(4) . . . . ?
C21 C22 C23 C24 0.3(9) . . . . ?
C22 C23 C24 C25 -0.1(9) . . . . ?
C21 C20 C25 C24 -0.8(8) . . . . ?
C19 C20 C25 C24 172.5(5) . . . . ?
C23 C24 C25 C20 0.3(8) . . . . ?
C14 N13 C31 C32 84.5(6) . . . . ?
C12 N13 C31 C32 -101.0(6) . . . . ?
C14 N13 C31 C36 -88.8(6) . . . . ?
C12 N13 C31 C36 85.8(6) . . . . ?
C36 C31 C32 C33 2.6(8) . . . . ?
N13 C31 C32 C33 -170.5(5) . . . . ?
C31 C32 C33 C34 -0.7(8) . . . . ?
C32 C33 C34 O1 177.8(5) . . . . ?
C32 C33 C34 C35 -2.2(8) . . . . ?
O1 C34 C35 C36 -176.8(5) . . . . ?
C33 C34 C35 C36 3.2(9) . . . . ?
C32 C31 C36 C35 -1.5(9) . . . . ?
N13 C31 C36 C35 171.7(5) . . . . ?
C34 C35 C36 C31 -1.4(9) . . . . ?
C33 C34 O1 C37 -18.6(8) . . . . ?
C35 C34 O1 C37 161.4(5) . . . . ?
